data_1514166
loop_
_publ_author_name
'McKellar, Scott C.'
'Graham, Alexander J.'
'Allan, David R.'
'Mohideen, M Infas H'
'Morris, Russell E.'
'Moggach, Stephen A.'

_publ_section_title
;
 The effect of pressure on the post-synthetic modification of a nanoporous
 metal-organic framework.
;
_journal_issue 8
_journal_name_full Nanoscale
_journal_page_first 4163
_journal_page_last 4173
_journal_paper_doi 10.1039/c3nr04161a
_journal_volume 6
_journal_year 2014
_chemical_formula_moiety 'C18 H12 Cu3 O15 .13(H2O)'
_chemical_formula_sum 'C18 H38 Cu3 O28'
_chemical_formula_weight 890.813
_space_group_IT_number 225
_symmetry_cell_setting cubic
_symmetry_space_group_name_Hall '-F 4 2 3'
_symmetry_space_group_name_H-M 'F m -3 m'
_atom_sites_solution_hydrogens difmap
_atom_sites_solution_primary direct
_audit_creation_date 13-06-03
_audit_creation_method CRYSTALS_ver_14.40
_cell_angle_alpha 90
_cell_angle_beta 90
_cell_angle_gamma 90
_cell_formula_units_Z 16
_cell_length_a 26.370(3)
_cell_length_b 26.370(3)
_cell_length_c 26.370(3)
_cell_measurement_reflns_used 1060
_cell_measurement_temperature 298
_cell_measurement_theta_max 23
_cell_measurement_theta_min 3
_cell_volume 18337(4)
_computing_cell_refinement 'Apex2 (Bruker AXS, 2006)'
_computing_data_collection 'Apex2 (Bruker AXS, 2006)'
_computing_data_reduction 'Apex2 (Bruker AXS, 2006)'
_computing_molecular_graphics 'CAMERON (Watkin et al., 1996)'
_computing_publication_material 'CRYSTALS (Betteridge et al., 2003)'
_computing_structure_refinement 'CRYSTALS (Betteridge et al., 2003)'
_computing_structure_solution 'SIR92 (Altomare et al., 1994)'
_diffrn_ambient_pressure 0.2
_diffrn_ambient_temperature 298
_diffrn_measured_fraction_theta_full 0.982
_diffrn_measured_fraction_theta_max 0.972
_diffrn_measurement_device Area
_diffrn_measurement_device_type 'Bruker Kappa Apex2'
_diffrn_measurement_method \w
_diffrn_radiation_monochromator graphite
_diffrn_radiation_type 'Mo K\a'
_diffrn_radiation_wavelength 0.71073
_diffrn_reflns_av_R_equivalents 0.188
_diffrn_reflns_limit_h_max 13
_diffrn_reflns_limit_h_min 0
_diffrn_reflns_limit_k_max 17
_diffrn_reflns_limit_k_min 0
_diffrn_reflns_limit_l_max 23
_diffrn_reflns_limit_l_min 3
_diffrn_reflns_number 5734
_diffrn_reflns_theta_full 16.666
_diffrn_reflns_theta_max 18.938
_diffrn_reflns_theta_min 3.090
_diffrn_standards_number 0
_exptl_absorpt_coefficient_mu 1.46
_exptl_absorpt_correction_T_max 0.75
_exptl_absorpt_correction_T_min 0.33
_exptl_absorpt_correction_type multi-scan
_exptl_absorpt_process_details 'SADABS (Siemens, 1996)'
_exptl_crystal_colour blue
_exptl_crystal_density_diffrn 1.291
_exptl_crystal_density_method 'not measured'
_exptl_crystal_description block
_exptl_crystal_F_000 7292
_exptl_crystal_size_max 0.200
_exptl_crystal_size_mid 0.200
_exptl_crystal_size_min 0.200
_platon_squeeze_details
;
see above for details
;
_refine_diff_density_max 0.29
_refine_diff_density_min -0.66
_refine_ls_extinction_method None
_refine_ls_goodness_of_fit_ref 1.0750
_refine_ls_hydrogen_treatment noref
_refine_ls_matrix_type full
_refine_ls_number_parameters 36
_refine_ls_number_reflns 289
_refine_ls_number_restraints 36
_refine_ls_R_factor_all 0.0764
_refine_ls_R_factor_gt 0.0510
_refine_ls_shift/su_max 0.0006501
_refine_ls_shift/su_mean 0.0000481
_refine_ls_structure_factor_coef F
_refine_ls_weighting_details
;
 Method, part 1, Chebychev polynomial, (Watkin, 1994, Prince, 1982) 
 [weight] = 1.0/[A~0~*T~0~(x)+A~1~*T~1~(x) ... +A~n-1~]*T~n-1~(x)] 
 where A~i~ are the Chebychev coefficients listed below and x= Fcalc/Fmax 
 Method = Robust Weighting (Prince, 1982) 
 W = [weight] * [1-(deltaF/6*sigmaF)^2^]^2^ 
 A~i~ are: 
 0.615 0.490 0.375 
;
_refine_ls_weighting_scheme calc
_refine_ls_wR_factor_all 0.0869
_refine_ls_wR_factor_gt 0.0556
_refine_ls_wR_factor_ref 0.0556
_reflns_limit_h_max 13
_reflns_limit_h_min 0
_reflns_limit_k_max 17
_reflns_limit_k_min 0
_reflns_limit_l_max 23
_reflns_limit_l_min 3
_reflns_number_gt 289
_reflns_number_total 411
_reflns_threshold_expression I>2.0\s(I)
_oxford_diffrn_Wilson_B_factor 1.56
_oxford_diffrn_Wilson_scale 3904.34
_oxford_refine_ls_r_factor_ref 0.0510
_oxford_refine_ls_scale 0.02201(17)
_oxford_reflns_number_all 405
_oxford_reflns_threshold_expression_ref I>2.0\s(I)
_oxford_structure_analysis_title 'ST2010_reprocess in Fm-3m'
_cod_data_source_file c3nr04161a2.cif
_cod_data_source_block HK1002
_cod_original_sg_symbol_H-M 'F m -3 m '
_cod_database_code 1514166

loop_
_symmetry_equiv_pos_as_xyz
x,y,z
-x,-y,-z
x,y+1/2,z+1/2
-x,-y+1/2,-z+1/2
x+1/2,y,z+1/2
-x+1/2,-y,-z+1/2
x+1/2,y+1/2,z
-x+1/2,-y+1/2,-z
y,z,x
-y,-z,-x
y,z+1/2,x+1/2
-y,-z+1/2,-x+1/2
y+1/2,z,x+1/2
-y+1/2,-z,-x+1/2
y+1/2,z+1/2,x
-y+1/2,-z+1/2,-x
z,x,y
-z,-x,-y
z,x+1/2,y+1/2
-z,-x+1/2,-y+1/2
z+1/2,x,y+1/2
-z+1/2,-x,-y+1/2
z+1/2,x+1/2,y
-z+1/2,-x+1/2,-y
x,y,-z
-x,-y,z
x,y+1/2,-z+1/2
-x,-y+1/2,z+1/2
x+1/2,y,-z+1/2
-x+1/2,-y,z+1/2
x+1/2,y+1/2,-z
-x+1/2,-y+1/2,z
y,z,-x
-y,-z,x
y,z+1/2,-x+1/2
-y,-z+1/2,x+1/2
y+1/2,z,-x+1/2
-y+1/2,-z,x+1/2
y+1/2,z+1/2,-x
-y+1/2,-z+1/2,x
z,x,-y
-z,-x,y
z,x+1/2,-y+1/2
-z,-x+1/2,y+1/2
z+1/2,x,-y+1/2
-z+1/2,-x,y+1/2
z+1/2,x+1/2,-y
-z+1/2,-x+1/2,y
y,-z,-x
-y,z,x
y,-z+1/2,-x+1/2
-y,z+1/2,x+1/2
y+1/2,-z,-x+1/2
-y+1/2,z,x+1/2
y+1/2,-z+1/2,-x
-y+1/2,z+1/2,x
z,-x,-y
-z,x,y
z,-x+1/2,-y+1/2
-z,x+1/2,y+1/2
z+1/2,-x,-y+1/2
-z+1/2,x,y+1/2
z+1/2,-x+1/2,-y
-z+1/2,x+1/2,y
-z,x,-y
z,-x,y
-z,x+1/2,-y+1/2
z,-x+1/2,y+1/2
-z+1/2,x,-y+1/2
z+1/2,-x,y+1/2
-z+1/2,x+1/2,-y
z+1/2,-x+1/2,y
-x,y,-z
x,-y,z
-x,y+1/2,-z+1/2
x,-y+1/2,z+1/2
-x+1/2,y,-z+1/2
x+1/2,-y,z+1/2
-x+1/2,y+1/2,-z
x+1/2,-y+1/2,z
-y,z,-x
y,-z,x
-y,z+1/2,-x+1/2
y,-z+1/2,x+1/2
-y+1/2,z,-x+1/2
y+1/2,-z,x+1/2
-y+1/2,z+1/2,-x
y+1/2,-z+1/2,x
x,-y,-z
-x,y,z
x,-y+1/2,-z+1/2
-x,y+1/2,z+1/2
x+1/2,-y,-z+1/2
-x+1/2,y,z+1/2
x+1/2,-y+1/2,-z
-x+1/2,y+1/2,z
y,x,z
-y,-x,-z
y,x+1/2,z+1/2
-y,-x+1/2,-z+1/2
y+1/2,x,z+1/2
-y+1/2,-x,-z+1/2
y+1/2,x+1/2,z
-y+1/2,-x+1/2,-z
z,y,x
-z,-y,-x
z,y+1/2,x+1/2
-z,-y+1/2,-x+1/2
z+1/2,y,x+1/2
-z+1/2,-y,-x+1/2
z+1/2,y+1/2,x
-z+1/2,-y+1/2,-x
x,z,y
-x,-z,-y
x,z+1/2,y+1/2
-x,-z+1/2,-y+1/2
x+1/2,z,y+1/2
-x+1/2,-z,-y+1/2
x+1/2,z+1/2,y
-x+1/2,-z+1/2,-y
y,x,-z
-y,-x,z
y,x+1/2,-z+1/2
-y,-x+1/2,z+1/2
y+1/2,x,-z+1/2
-y+1/2,-x,z+1/2
y+1/2,x+1/2,-z
-y+1/2,-x+1/2,z
z,y,-x
-z,-y,x
z,y+1/2,-x+1/2
-z,-y+1/2,x+1/2
z+1/2,y,-x+1/2
-z+1/2,-y,x+1/2
z+1/2,y+1/2,-x
-z+1/2,-y+1/2,x
x,z,-y
-x,-z,y
x,z+1/2,-y+1/2
-x,-z+1/2,y+1/2
x+1/2,z,-y+1/2
-x+1/2,-z,y+1/2
x+1/2,z+1/2,-y
-x+1/2,-z+1/2,y
-z,y,-x
z,-y,x
-z,y+1/2,-x+1/2
z,-y+1/2,x+1/2
-z+1/2,y,-x+1/2
z+1/2,-y,x+1/2
-z+1/2,y+1/2,-x
z+1/2,-y+1/2,x
-x,z,-y
x,-z,y
-x,z+1/2,-y+1/2
x,-z+1/2,y+1/2
-x+1/2,z,-y+1/2
x+1/2,-z,y+1/2
-x+1/2,z+1/2,-y
x+1/2,-z+1/2,y
x,-z,-y
-x,z,y
x,-z+1/2,-y+1/2
-x,z+1/2,y+1/2
x+1/2,-z,-y+1/2
-x+1/2,z,y+1/2
x+1/2,-z+1/2,-y
-x+1/2,z+1/2,y
y,-x,-z
-y,x,z
y,-x+1/2,-z+1/2
-y,x+1/2,z+1/2
y+1/2,-x,-z+1/2
-y+1/2,x,z+1/2
y+1/2,-x+1/2,-z
-y+1/2,x+1/2,z
z,-y,-x
-z,y,x
z,-y+1/2,-x+1/2
-z,y+1/2,x+1/2
z+1/2,-y,-x+1/2
-z+1/2,y,x+1/2
z+1/2,-y+1/2,-x
-z+1/2,y+1/2,x
-y,x,-z
y,-x,z
-y,x+1/2,-z+1/2
y,-x+1/2,z+1/2
-y+1/2,x,-z+1/2
y+1/2,-x,z+1/2
-y+1/2,x+1/2,-z
y+1/2,-x+1/2,z

loop_
_atom_site_label
_atom_site_type_symbol
_atom_site_fract_x
_atom_site_fract_y
_atom_site_fract_z
_atom_site_U_iso_or_equiv
_atom_site_occupancy
_atom_site_adp_type
_atom_site_refinement_flags_posn
_atom_site_refinement_flags_adp
Cu1 Cu 0.78505(4) 0.28505(4) 0.5000 0.0462 1.0000 Uani S T
O1 O 0.8433(3) 0.3433(3) 0.5000 0.1036 1.0000 Uani S T
O2 O 0.81682(17) 0.24368(18) 0.55219(17) 0.0638 1.0000 Uani . U
C1 C 0.7966(3) 0.2034(3) 0.5700(3) 0.0551 1.0000 Uani S TU
C2 C 0.8227(2) 0.1773(2) 0.6134(3) 0.0503 1.0000 Uani DS TU
C3 C 0.8013(4) 0.1346(2) 0.6346(2) 0.0515 1.0000 Uani DS TU
H31 H 0.7702 0.1207 0.6207 0.0382 1.0000 Uiso . .

loop_
_atom_site_aniso_label
_atom_site_aniso_U_11
_atom_site_aniso_U_22
_atom_site_aniso_U_33
_atom_site_aniso_U_23
_atom_site_aniso_U_13
_atom_site_aniso_U_12
Cu1 0.0484(10) 0.0484(10) 0.0419(12) 0.0000 0.0000 -0.0083(9)
O1 0.097(5) 0.097(5) 0.116(9) 0.0000 0.0000 -0.039(7)
O2 0.062(3) 0.075(3) 0.055(3) 0.015(2) -0.005(2) -0.011(3)
C1 0.063(4) 0.063(4) 0.038(6) 0.001(2) -0.001(2) -0.006(4)
C2 0.055(4) 0.055(4) 0.040(5) 0.000(2) 0.000(2) -0.006(4)
C3 0.061(7) 0.047(3) 0.047(3) -0.005(4) -0.011(3) -0.011(3)

loop_
_atom_type_symbol
_atom_type_scat_dispersion_real
_atom_type_scat_dispersion_imag
_atom_type_scat_Cromer_Mann_a1
_atom_type_scat_Cromer_Mann_b1
_atom_type_scat_Cromer_Mann_a2
_atom_type_scat_Cromer_Mann_b2
_atom_type_scat_Cromer_Mann_a3
_atom_type_scat_Cromer_Mann_b3
_atom_type_scat_Cromer_Mann_a4
_atom_type_scat_Cromer_Mann_b4
_atom_type_scat_Cromer_Mann_c
_atom_type_scat_source
C 0.0033 0.0016 2.3100 20.8439 1.0200 10.2075 1.5886 0.5687 0.8650 51.6512 0.2156 'International Tables Vol C 4.2.6.8 and 6.1.1.4'
H 0.0000 0.0000 0.4930 10.5109 0.3229 26.1257 0.1402 3.1424 0.0408 57.7998 0.0030 'International Tables Vol C 4.2.6.8 and 6.1.1.4'
O 0.0106 0.0060 3.0485 13.2771 2.2868 5.7011 1.5463 0.3239 0.8670 32.9089 0.2508 'International Tables Vol C 4.2.6.8 and 6.1.1.4'
Cu 0.3201 1.2651 13.3380 3.5828 7.1676 0.2470 5.6158 11.3966 1.6735 64.8126 1.1910 'International Tables Vol C 4.2.6.8 and 6.1.1.4'

loop_
_geom_angle_atom_site_label_1
_geom_angle_site_symmetry_1
_geom_angle_atom_site_label_2
_geom_angle_atom_site_label_3
_geom_angle_site_symmetry_3
_geom_angle
_geom_angle_publ_flag
O2 127_546 Cu1 O2 103_545 90.0(3) yes
O2 127_546 Cu1 O2 25_556 89.0(3) yes
O2 103_545 Cu1 O2 25_556 169.4(3) yes
O2 127_546 Cu1 Cu1 122_665 84.72(14) yes
O2 103_545 Cu1 Cu1 122_665 84.72(14) yes
O2 25_556 Cu1 Cu1 122_665 84.72(14) yes
O2 127_546 Cu1 O1 . 95.28(14) yes
O2 103_545 Cu1 O1 . 95.28(14) yes
O2 25_556 Cu1 O1 . 95.28(14) yes
Cu1 122_665 Cu1 O1 . 179.995 yes
O2 127_546 Cu1 O2 . 169.4(3) yes
O2 103_545 Cu1 O2 . 89.0(3) yes
O2 25_556 Cu1 O2 . 90.0(3) yes
Cu1 122_665 Cu1 O2 . 84.72(14) yes
O1 . Cu1 O2 . 95.28(14) yes
Cu1 . O2 C1 . 123.1(5) yes
O2 122_665 C1 O2 . 124.0(9) yes
O2 122_665 C1 C2 . 118.0(4) yes
O2 . C1 C2 . 118.0(4) yes
C1 . C2 C3 46_665 119.7(5) yes
C1 . C2 C3 . 119.7(5) yes
C3 46_665 C2 C3 . 120.3(9) yes
C2 . C3 C2 115_545 119.7(9) yes
C2 . C3 H31 . 120.1 no
C2 115_545 C3 H31 . 120.1 no

loop_
_geom_bond_atom_site_label_1
_geom_bond_atom_site_label_2
_geom_bond_site_symmetry_2
_geom_bond_distance
_geom_bond_publ_flag
Cu1 O2 127_546 1.946(4) yes
Cu1 O2 103_545 1.946(4) yes
Cu1 O2 25_556 1.946(4) yes
Cu1 Cu1 122_665 2.614(3) yes
Cu1 O1 . 2.172(10) yes
Cu1 O2 . 1.946(4) yes
O2 C1 . 1.278(6) yes
C1 C2 . 1.502(12) yes
C2 C3 46_665 1.379(6) yes
C2 C3 . 1.379(6) yes
C3 H31 . 0.970 no

loop_
_platon_squeeze_void_nr
_platon_squeeze_void_average_x
_platon_squeeze_void_average_y
_platon_squeeze_void_average_z
_platon_squeeze_void_volume
_platon_squeeze_void_count_electrons
_platon_squeeze_void_content
1 -0.007 -0.027 -0.008 11816 2061 ' '
